data_2003350
loop_
_publ_author_name
'Goud, B. S.'
'Reddy, P. K.'
'Panneerselvam, K.'
'Desiraju, G. R.'

_publ_section_title
;
 1:1 Molecular Complex of 2,3,4,5,6-Pentafluoro-<i>trans</i>-cinnamic
 Acid and 4-(<i>N</i>,<i>N</i>-Dimethylamino)-<i>trans</i>-cinnamic
 Acid
;
_journal_issue 4
_journal_name_full 'Acta Crystallographica Section C'
_journal_page_first 683
_journal_page_last 685
_journal_paper_doi 10.1107/S0108270194007894
_journal_volume 51
_journal_year 1995
_chemical_formula_sum 'C20 H16 F5 N O4'
_chemical_formula_weight 429.34
_chemical_melting_point 235
_chemical_name_common
; 1:1 molecular complex of 2,3,4,5,6-pentafluoro-trans-cinnamic acid and
  4-(N,N-dimethylamino)-trans-cinnamic acid
;
_chemical_name_systematic
;
 ?
;
_space_group_IT_number 2
_symmetry_cell_setting triclinic
_symmetry_space_group_name_Hall '-P 1'
_symmetry_space_group_name_H-M 'P -1'
_audit_creation_method SHELXL
_cell_angle_alpha 92.68(2)
_cell_angle_beta 90.38(2)
_cell_angle_gamma 95.93(2)
_cell_formula_units_Z 2
_cell_length_a 7.383(1)
_cell_length_b 11.045(2)
_cell_length_c 11.253(2)
_cell_measurement_reflns_used 20
_cell_measurement_temperature 293(2)
_cell_measurement_theta_max 25
_cell_measurement_theta_min 10
_cell_volume 911.7(3)
_computing_cell_refinement 'Syntex R3 diffractometer'
_computing_data_collection 'Syntex R3 diffractometer'
_computing_molecular_graphics 'ORTEPII (Johnson, 1976); PLUTO (Motherwell & Clegg, 1978)'
_computing_publication_material SHELXL93
_computing_structure_refinement 'SHELXL93 (Sheldrick, 1994)'
_computing_structure_solution 'SHELXS86 (Sheldrick, 1990)'
_diffrn_ambient_temperature 293(2)
_diffrn_measurement_device 'Syntex R3 diffractometer'
_diffrn_measurement_method \w/2\q
_diffrn_radiation_monochromator graphite
_diffrn_radiation_source 'fine-focus sealed tube'
_diffrn_radiation_type MoK\a
_diffrn_radiation_wavelength 0.71073
_diffrn_reflns_av_sigmaI/netI 0.0339
_diffrn_reflns_limit_h_max 8
_diffrn_reflns_limit_h_min -8
_diffrn_reflns_limit_k_max 13
_diffrn_reflns_limit_k_min -13
_diffrn_reflns_limit_l_max 13
_diffrn_reflns_limit_l_min 0
_diffrn_reflns_number 3195
_diffrn_reflns_theta_max 24.99
_diffrn_reflns_theta_min 2.53
_diffrn_standards_decay_% 3
_diffrn_standards_interval_count 200
_diffrn_standards_interval_time 100
_diffrn_standards_number 3
_exptl_absorpt_coefficient_mu 0.142
_exptl_crystal_colour 'dark yellow'
_exptl_crystal_density_diffrn 1.564
_exptl_crystal_description needle
_exptl_crystal_F_000 440
_exptl_crystal_size_max 0.3
_exptl_crystal_size_mid 0.2
_exptl_crystal_size_min 0.15
_refine_diff_density_max 0.150
_refine_diff_density_min -0.249
_refine_ls_extinction_method none
_refine_ls_goodness_of_fit_all 0.909
_refine_ls_goodness_of_fit_obs 1.064
_refine_ls_hydrogen_treatment isotropic
_refine_ls_matrix_type fullcycle
_refine_ls_number_parameters 335
_refine_ls_number_reflns 3195
_refine_ls_number_restraints 0
_refine_ls_restrained_S_all 0.909
_refine_ls_restrained_S_obs 1.064
_refine_ls_R_factor_all 0.0479
_refine_ls_R_factor_obs 0.0329
_refine_ls_shift/esd_max 0.038
_refine_ls_shift/esd_mean 0.007
_refine_ls_structure_factor_coef Fsqd
_refine_ls_weighting_scheme
; calc w = 1/[\s^2^(F~o~^2^) + (0.0597P)^2^]
  where P = (F~o~^2^ + 2F~c~^2^)/3
;
_refine_ls_wR_factor_all 0.0919
_refine_ls_wR_factor_obs 0.0875
_reflns_number_observed 2216
_reflns_number_total 3195
_reflns_observed_criterion >2\s(I)
_cod_data_source_file hr1028.cif
_cod_data_source_block fluoro
_cod_database_code 2003350

loop_
_symmetry_equiv_pos_as_xyz
'x, y, z'
'-x, -y, -z'

loop_
_atom_site_aniso_label
_atom_site_aniso_U_11
_atom_site_aniso_U_12
_atom_site_aniso_U_13
_atom_site_aniso_U_22
_atom_site_aniso_U_23
_atom_site_aniso_U_33
C1A 0.0171(9) 0.0050(7) 0.0007(7) 0.0231(9) 0.0003(7) 0.0169(9)
C2A 0.0179(9) 0.0018(7) -0.0007(7) 0.0182(9) -0.0005(7) 0.0227(9)
C3A 0.0231(10) 0.0065(8) 0.0030(7) 0.0244(10) 0.0069(8) 0.0191(9)
C4A 0.0233(10) 0.0104(8) -0.0018(7) 0.0324(10) -0.0003(8) 0.0134(8)
C5A 0.0189(9) 0.0035(7) -0.0023(7) 0.0223(9) -0.0059(8) 0.0224(9)
C6A 0.0181(9) 0.0042(7) 0.0018(7) 0.0208(9) 0.0047(7) 0.0198(9)
C7A 0.0193(9) 0.0032(8) -0.0016(7) 0.0226(10) -0.0002(8) 0.0201(9)
C8A 0.0250(10) 0.0036(8) -0.0034(8) 0.0239(10) -0.0004(8) 0.0206(9)
C9A 0.0216(9) 0.0049(8) 0.0004(7) 0.0237(10) 0.0007(8) 0.0189(9)
O1A 0.0487(9) 0.0004(6) -0.0102(6) 0.0280(7) 0.0055(6) 0.0186(7)
O2A 0.0389(8) -0.0009(6) -0.0065(6) 0.0283(7) 0.0039(6) 0.0220(7)
F1A 0.0328(6) -0.0046(5) -0.0042(5) 0.0227(6) 0.0020(5) 0.0261(6)
F2A 0.0348(6) 0.0056(5) 0.0027(5) 0.0323(6) 0.0118(5) 0.0226(5)
F3A 0.0374(7) 0.0091(5) -0.0070(5) 0.0448(7) 0.0004(5) 0.0148(5)
F4A 0.0307(6) 0.0003(5) -0.0078(5) 0.0283(6) -0.0079(5) 0.0282(6)
F5A 0.0323(6) -0.0008(4) -0.0018(4) 0.0202(5) 0.0045(4) 0.0238(5)
C1B 0.0159(9) 0.0039(7) 0.0004(7) 0.0239(9) 0.0013(7) 0.0207(9)
C2B 0.0242(10) 0.0035(8) -0.0003(7) 0.0193(9) 0.0042(8) 0.0198(9)
C3B 0.0240(10) 0.0015(8) 0.0000(8) 0.0204(9) -0.0005(8) 0.0214(9)
C4B 0.0182(9) 0.0029(7) 0.0012(7) 0.0227(9) 0.0021(7) 0.0190(9)
C5B 0.0235(10) 0.0036(8) -0.0006(7) 0.0211(9) 0.0034(8) 0.0203(9)
C6B 0.0242(10) 0.0016(8) -0.0030(8) 0.0187(9) -0.0009(8) 0.0224(10)
C7B 0.0179(9) 0.0028(8) -0.0011(7) 0.0218(10) -0.0025(8) 0.0208(9)
C8B 0.0226(10) 0.0016(8) -0.0010(7) 0.0226(10) -0.0014(8) 0.0204(9)
C9B 0.0186(9) 0.0063(8) 0.0015(7) 0.0231(10) 0.0009(8) 0.0203(9)
C10B 0.0405(13) -0.0048(10) -0.0032(9) 0.0302(11) -0.0020(9) 0.0215(11)
C11B 0.0381(13) -0.0002(10) -0.0053(9) 0.0298(11) 0.0033(8) 0.0178(10)
N1B 0.0302(9) -0.0021(7) -0.0034(6) 0.0230(8) 0.0016(6) 0.0158(7)
O1B 0.0444(9) 0.0031(6) -0.0052(6) 0.0288(7) 0.0053(6) 0.0205(7)
O2B 0.0369(8) -0.0040(6) -0.0070(6) 0.0287(7) 0.0008(6) 0.0235(7)

loop_
_atom_site_label
_atom_site_occupancy
_atom_site_fract_x
_atom_site_fract_y
_atom_site_fract_z
_atom_site_U_iso_or_equiv
_atom_site_thermal_displace_type
_atom_site_calc_flag
_atom_site_type_symbol
C1A 1 0.5814(2) 0.7546(2) 0.6965(2) 0.0188(4) Uani d C
C2A 1 0.6220(2) 0.8505(2) 0.6220(2) 0.0197(4) Uani d C
C3A 1 0.5702(2) 0.8451(2) 0.5042(2) 0.0217(4) Uani d C
C4A 1 0.4683(2) 0.7434(2) 0.4571(2) 0.0226(4) Uani d C
C5A 1 0.4224(2) 0.6472(2) 0.5273(2) 0.0213(4) Uani d C
C6A 1 0.4811(2) 0.6521(2) 0.6437(2) 0.0193(4) Uani d C
C7A 1 0.6457(2) 0.7663(2) 0.8193(2) 0.0206(4) Uani d C
C8A 1 0.6153(2) 0.6876(2) 0.9041(2) 0.0232(4) Uani d C
C9A 1 0.6961(2) 0.7149(2) 1.0232(2) 0.0212(4) Uani d C
O1A 1 0.6740(2) 0.6266(1) 1.0945(1) 0.0319(3) Uani d O
O2A 1 0.7793(2) 0.8163(1) 1.0513(1) 0.0300(3) Uani d O
F1A 1 0.7201(2) 0.9526(1) 0.6640(1) 0.0277(3) Uani d F
F2A 1 0.6212(1) 0.9380(1) 0.4347(1) 0.0295(3) Uani d F
F3A 1 0.4163(2) 0.7377(1) 0.3426(1) 0.0321(3) Uani d F
F4A 1 0.3220(1) 0.5474(1) 0.4815(1) 0.0296(3) Uani d F
F5A 1 0.4406(1) 0.5523(1) 0.7056(1) 0.0255(2) Uani d F
H7A 1 0.7198(28) 0.8374(18) 0.8406(17) 0.032(5) Uiso d H
H8A 1 0.5447(25) 0.6062(17) 0.8903(15) 0.022(5) Uiso d H
HO1A 1 0.7257(43) 0.6474(27) 1.1745(27) 0.093(10) Uiso d H
C1B 1 1.0448(2) 0.7304(2) 1.6552(2) 0.0200(4) Uani d C
C2B 1 1.1143(2) 0.8430(2) 1.7086(2) 0.0209(4) Uani d C
C3B 1 1.1720(2) 0.8542(2) 1.8253(2) 0.0220(4) Uani d C
C4B 1 1.1650(2) 0.7510(2) 1.8958(2) 0.0199(4) Uani d C
C5B 1 1.0937(2) 0.6386(2) 1.8423(2) 0.0215(4) Uani d C
C6B 1 1.0353(2) 0.6295(2) 1.7260(2) 0.0219(4) Uani d C
C7B 1 0.9834(2) 0.7157(2) 1.5324(2) 0.0202(4) Uani d C
C8B 1 1.0003(2) 0.7981(2) 1.4489(2) 0.0220(4) Uani d C
C9B 1 0.9212(2) 0.7719(2) 1.3310(2) 0.0204(4) Uani d C
C10B 1 1.2888(3) 0.8788(2) 2.0663(2) 0.0314(5) Uani d C
C11B 1 1.2032(3) 0.6558(2) 2.0835(2) 0.0288(5) Uani d C
N1B 1 1.2267(2) 0.7607(1) 2.0107(1) 0.0233(3) Uani d N
O1B 1 0.9472(2) 0.8587(1) 1.2578(1) 0.0312(3) Uani d O
O2B 1 0.8318(2) 0.6720(1) 1.3031(1) 0.0303(3) Uani d O
H2B 1 1.1138(25) 0.9156(17) 1.6639(16) 0.024(5) Uiso d H
H3B 1 1.2181(26) 0.9344(17) 1.8631(17) 0.027(5) Uiso d H
H5B 1 1.0869(26) 0.5634(18) 1.8828(17) 0.029(5) Uiso d H
H6B 1 0.9893(28) 0.5514(19) 1.6886(18) 0.036(6) Uiso d H
H7B 1 0.9242(24) 0.6429(17) 1.5145(15) 0.017(5) Uiso d H
H8B 1 1.0622(24) 0.8763(17) 1.4595(15) 0.018(5) Uiso d H
H101B 1 1.3284(29) 0.8721(19) 2.1543(20) 0.043(6) Uiso d H
H102B 1 1.1893(33) 0.9373(20) 2.0671(20) 0.049(7) Uiso d H
H103B 1 1.3938(33) 0.9123(20) 2.0257(20) 0.050(7) Uiso d H
H111B 1 1.2571(32) 0.6771(21) 2.1606(22) 0.049(7) Uiso d H
H112B 1 1.2604(29) 0.5883(20) 2.0499(19) 0.037(6) Uiso d H
H113B 1 1.0662(33) 0.6222(20) 2.0923(19) 0.046(6) Uiso d H
HO1B 1 0.8770(38) 0.8422(25) 1.1919(25) 0.074(9) Uiso d H

loop_
_atom_type_symbol
_atom_type_description
_atom_type_scat_source
_atom_type_scat_dispersion_real
_atom_type_scat_dispersion_imag
C C 'International Tables Vol C Tables 4.2.6.8 and 6.1.1.4' 0.0033 0.001
H H 'International Tables Vol C Tables 4.2.6.8 and 6.1.1.4' 0.0000 0.000
N N 'International Tables Vol C Tables 4.2.6.8 and 6.1.1.4' 0.0061 0.003
O O 'International Tables Vol C Tables 4.2.6.8 and 6.1.1.4' 0.0106 0.006
F F 'International Tables Vol C Tables 4.2.6.8 and 6.1.1.4' 0.0171 0.010

loop_
_geom_angle_atom_site_label_1
_geom_angle_atom_site_label_2
_geom_angle_atom_site_label_3
_geom_angle
_geom_angle_publ_flag
C2A C1A C6A 115.2(2) yes
C2A C1A C7A 119.6(2) yes
C6A C1A C7A 125.2(2) yes
F1A C2A C3A 117.2(2) yes
F1A C2A C1A 119.8(2) yes
C3A C2A C1A 123.0(2) yes
F2A C3A C4A 119.9(2) yes
F2A C3A C2A 120.5(2) yes
C4A C3A C2A 119.6(2) yes
F3A C4A C3A 120.0(2) yes
F3A C4A C5A 120.4(2) yes
C3A C4A C5A 119.6(2) yes
F4A C5A C4A 119.8(2) yes
F4A C5A C6A 120.1(2) yes
C4A C5A C6A 120.1(2) yes
F5A C6A C5A 117.1(2) yes
F5A C6A C1A 120.4(2) yes
C5A C6A C1A 122.4(2) yes
C8A C7A C1A 128.4(2) yes
C8A C7A H7A 115.8(12) no
C1A C7A H7A 115.8(12) no
C7A C8A C9A 120.3(2) yes
C7A C8A H8A 123.0(10) no
C9A C8A H8A 116.6(10) no
O2A C9A O1A 123.6(2) yes
O2A C9A C8A 121.6(2) yes
O1A C9A C8A 114.9(2) yes
C9A O1A HO1A 113.7(18) no
C6B C1B C2B 117.1(2) yes
C6B C1B C7B 119.8(2) yes
C2B C1B C7B 123.0(2) yes
C3B C2B C1B 121.7(2) yes
C3B C2B H2B 119.0(11) no
C1B C2B H2B 119.1(11) no
C2B C3B C4B 120.8(2) yes
C2B C3B H3B 121.3(11) no
C4B C3B H3B 117.9(11) no
N1B C4B C5B 121.6(2) yes
N1B C4B C3B 121.1(2) yes
C5B C4B C3B 117.3(2) yes
C6B C5B C4B 121.1(2) yes
C6B C5B H5B 115.9(12) no
C4B C5B H5B 122.9(11) no
C5B C6B C1B 122.0(2) yes
C5B C6B H6B 120.9(12) no
C1B C6B H6B 117.1(12) no
C8B C7B C1B 128.0(2) yes
C8B C7B H7B 118.9(12) no
C1B C7B H7B 113.1(12) no
C7B C8B C9B 121.5(2) yes
C7B C8B H8B 124.7(11) no
C9B C8B H8B 113.9(11) no
O2B C9B O1B 122.5(2) yes
O2B C9B C8B 121.7(2) yes
O1B C9B C8B 115.8(2) yes
N1B C10B H101B 111.8(12) no
N1B C10B H102B 112.3(13) no
H101B C10B H102B 106.5(17) no
N1B C10B H103B 108.9(14) no
H101B C10B H103B 106.5(19) no
H102B C10B H103B 110.7(18) no
N1B C11B H111B 109.3(14) no
N1B C11B H112B 112.2(13) no
H111B C11B H112B 107.8(19) no
N1B C11B H113B 112.7(12) no
H111B C11B H113B 110.0(18) no
H112B C11B H113B 104.7(18) no
C4B N1B C11B 119.8(2) no
C4B N1B C10B 120.5(2) no
C11B N1B C10B 119.0(2) no
C9B O1B HO1B 110.9(18) no

loop_
_geom_bond_atom_site_label_1
_geom_bond_atom_site_label_2
_geom_bond_distance
_geom_bond_publ_flag
C1A C2A 1.391(2) yes
C1A C6A 1.393(2) yes
C1A C7A 1.453(2) yes
C2A F1A 1.340(2) yes
C2A C3A 1.375(2) yes
C3A F2A 1.343(2) yes
C3A C4A 1.369(3) yes
C4A F3A 1.339(2) yes
C4A C5A 1.369(3) yes
C5A F4A 1.343(2) yes
C5A C6A 1.374(2) yes
C6A F5A 1.340(2) yes
C7A C8A 1.325(3) yes
C7A H7A 0.93(2) no
C8A C9A 1.469(2) yes
C8A H8A 1.00(2) no
C9A O2A 1.246(2) yes
C9A O1A 1.290(2) yes
O1A HO1A 0.98(3) no
C1B C6B 1.397(3) yes
C1B C2B 1.402(2) yes
C1B C7B 1.447(2) yes
C2B C3B 1.374(2) yes
C2B H2B 0.97(2) no
C3B C4B 1.416(2) yes
C3B H3B 0.99(2) no
C4B N1B 1.363(2) yes
C4B C5B 1.404(3) yes
C5B C6B 1.371(3) yes
C5B H5B 0.96(2) no
C6B H6B 0.97(2) no
C7B C8B 1.336(3) yes
C7B H7B 0.89(2) no
C8B C9B 1.450(2) yes
C8B H8B 0.94(2) no
C9B O2B 1.251(2) yes
C9B O1B 1.293(2) yes
C10B N1B 1.449(2) yes
C10B H101B 1.04(2) no
C10B H102B 1.03(2) no
C10B H103B 0.95(2) no
C11B N1B 1.446(2) yes
C11B H111B 0.96(2) no
C11B H112B 0.96(2) no
C11B H113B 1.05(2) no
O1B HO1B 0.90(3) no

loop_
_cod_related_entry_id
_cod_related_entry_database
_cod_related_entry_code
1 ChemSpider 21187388
